data_1511111
loop_
_publ_author_name
'Xie, D.'
'Fuerst, C.D.'
'Meisner, G.P.'
'Yelon, W.B.'
'Hsueh, C.M.'

_publ_section_title
;
 Magnetic ordering in erbium iron manganese boron compounds RE2 Fe14 B H
 (D)x; RE=Y,Ce,Er
;
_journal_name_full 'Physical Review, Serie 3. B - Condensed Matter (18,1978-)'
_journal_page_first 9389
_journal_page_last 9396
_journal_paper_doi 10.1103/PhysRevB.39.9389
_journal_volume 39
_journal_year 1989
_chemical_formula_sum 'B Er2 Fe8 Mn6'
_chemical_name_systematic 'Er2 Fe8 Mn6 B'
_space_group_IT_number 136
_symmetry_space_group_name_Hall '-P 4n 2n'
_symmetry_space_group_name_H-M 'P 42/m n m'
_cell_angle_alpha 90
_cell_angle_beta 90
_cell_angle_gamma 90
_cell_formula_units_Z 4
_cell_length_a 8.6977
_cell_length_b 8.6977
_cell_length_c 11.9083
_cell_volume 900.863
_citation_journal_id_ASTM PRBMDO
_cod_data_source_file boron0-1_207.cif
_cod_data_source_block B1Er2Fe8Mn6
_cod_original_cell_volume 900.8627
_cod_original_formula_sum 'B1 Er2 Fe8 Mn6'
_cod_database_code 1511111

loop_
_symmetry_equiv_pos_as_xyz
x,y,z
-y+1/2,x+1/2,z+1/2
-x,-y,z
y+1/2,-x+1/2,z+1/2
x+1/2,-y+1/2,-z+1/2
y,x,-z
-x+1/2,y+1/2,-z+1/2
-y,-x,-z
-x,-y,-z
y-1/2,-x-1/2,-z-1/2
x,y,-z
-y-1/2,x-1/2,-z-1/2
-x-1/2,y-1/2,z-1/2
-y,-x,z
x-1/2,-y-1/2,z-1/2
y,x,z

loop_
_atom_site_label
_atom_site_type_symbol
_atom_site_fract_x
_atom_site_fract_y
_atom_site_fract_z
_atom_site_occupancy
_atom_site_U_iso_or_equiv
Er1 Er 0.2727 0.2727 0 1 0.0
Mn3 Mn 0.0981 0.0981 0.2086 0.43 0.0
Mn1 Mn 0 0.5 0 0.43 0.0
Mn5 Mn 0.2268 0.5661 0.1271 0.43 0.0
Mn2 Mn 0 0 0.6104 0.43 0.0
Fe6 Fe 0.0363 0.3597 0.1739 0.57 0.0
Fe5 Fe 0.2268 0.5661 0.1271 0.57 0.0
Mn6 Mn 0.0363 0.3597 0.1739 0.43 0.0
Fe2 Fe 0 0 0.6104 0.57 0.0
Fe4 Fe 0.3489 0.3489 0.2771 0.57 0.0
Mn4 Mn 0.3489 0.3489 0.2771 0.43 0.0
Er2 Er 0.1454 0.8546 0 1 0.0
B1 B 0.3725 0.6275 0 1 0.0
Fe1 Fe 0 0.5 0 0.57 0.0
Fe3 Fe 0.0981 0.0981 0.2086 0.57 0.0
